data_4023886
loop_
_publ_author_name
'Ines Vujasinovi\'c'
'Jelena Veljkovi\'c'
'Kre\<simir Mol\<canov'
'Biserka Koji\'c-Prodi\'c'
'Kata Mlinari\'c-Majerski'

_publ_contact_author_address
;
 Rudjer Bo\<skovi\'c Institute
 P.O. Box 180
 HR-10002 Zagreb
 Croatia
;
_publ_contact_author_email kmolcano@irb.hr
_publ_contact_author_fax '++ 385 1 4680245'
_publ_contact_author_name 'Kre\<simir Mol\'canov'
_publ_contact_author_phone '++ 385 1 4571203'
_publ_section_title
;
 Thiamacrocyclic Lactones: New Ag(I)-Ionophores
;
_journal_name_full 'Journal of Organic Chemistry'
_journal_page_first 9221
_journal_page_last 9227
_journal_paper_doi 10.1021/jo801143s
_journal_volume 73
_journal_year 2008
_chemical_formula_moiety 'C28 H36 O4 S4'
_chemical_formula_sum 'C28 H36 O4 S4'
_chemical_formula_weight 564.83
_space_group_IT_number 14
_symmetry_cell_setting monoclinic
_symmetry_space_group_name_Hall '-P 2yab'
_symmetry_space_group_name_H-M 'P 1 21/a 1'
_audit_conform_dict_location ftp://ftp.iucr.org/pub/cif_core.dic
_audit_conform_dict_name cif_core.dic
_audit_conform_dict_version 2.3
_audit_creation_date 2008-04-11T13:41:11-00:00
_audit_creation_method 'WinGX routine CIF_UPDATE'
_cell_angle_alpha 90.000(5)
_cell_angle_beta 112.083(5)
_cell_angle_gamma 90.000(5)
_cell_formula_units_Z 2
_cell_length_a 10.992(5)
_cell_length_b 11.419(5)
_cell_length_c 11.701(5)
_cell_measurement_reflns_used 25
_cell_measurement_temperature 293(2)
_cell_measurement_theta_max 17
_cell_measurement_theta_min 8.6
_cell_volume 1360.9(10)
_computing_cell_refinement 'CAD4 Express (Enraf Nonius, 1994)'
_computing_data_collection 'CAD4 Express (Enraf Nonius, 1994)'
_computing_data_reduction 'XCAD4 (Harms & Wocadlo, 1995)'
_computing_molecular_graphics 'Ortep-3 for Windows (Farrugia, 1997)'
_computing_publication_material 'WinGX publication routines (Farrugia, 1999)'
_computing_structure_refinement 'SHELXL-97 (Sheldrick, 1997)'
_computing_structure_solution 'SHELXS-97 (Sheldrick, 1997)'
_diffrn_measured_fraction_theta_full 1
_diffrn_measured_fraction_theta_max 1
_diffrn_measurement_device '\k-geometry diffractometer'
_diffrn_measurement_device_type 'Enraf Nonius CAD4'
_diffrn_measurement_method 'non-profiled omega/2theta scans'
_diffrn_radiation_probe x-ray
_diffrn_radiation_type CuK\a
_diffrn_radiation_wavelength 1.54179
_diffrn_reflns_av_R_equivalents 0.0227
_diffrn_reflns_limit_h_max 0
_diffrn_reflns_limit_h_min -13
_diffrn_reflns_limit_k_max 0
_diffrn_reflns_limit_k_min -14
_diffrn_reflns_limit_l_max 14
_diffrn_reflns_limit_l_min -13
_diffrn_reflns_number 2999
_diffrn_reflns_theta_full 76.4
_diffrn_reflns_theta_max 76.4
_diffrn_reflns_theta_min 1.88
_diffrn_standards_decay_% -1
_diffrn_standards_interval_time 120
_diffrn_standards_number 3
_exptl_absorpt_coefficient_mu 3.47
_exptl_absorpt_correction_T_max 0.5003
_exptl_absorpt_correction_T_min 0.4084
_exptl_absorpt_correction_type psi-scan
_exptl_crystal_colour colorless
_exptl_crystal_density_diffrn 1.378
_exptl_crystal_density_method 'not measured'
_exptl_crystal_description prism
_exptl_crystal_F_000 600
_exptl_crystal_size_max 0.3
_exptl_crystal_size_mid 0.3
_exptl_crystal_size_min 0.2
_refine_diff_density_max 0.652
_refine_diff_density_min -0.344
_refine_ls_extinction_coef 0.027(3)
_refine_ls_extinction_expression Fc^*^=kFc[1+0.001xFc^2^\l^3^/sin(2\q)]^-1/4^
_refine_ls_extinction_method SHELXL
_refine_ls_goodness_of_fit_ref 1.039
_refine_ls_hydrogen_treatment mixed
_refine_ls_matrix_type full
_refine_ls_number_parameters 236
_refine_ls_number_reflns 2846
_refine_ls_number_restraints 0
_refine_ls_restrained_S_all 1.039
_refine_ls_R_factor_gt 0.0429
_refine_ls_shift/su_max 0.001
_refine_ls_structure_factor_coef Fsqd
_refine_ls_weighting_details 'calc w=1/[\s^2^(Fo^2^)+(0.0593P)^2^+0.7337P] where P=(Fo^2^+2Fc^2^)/3'
_refine_ls_weighting_scheme calc
_refine_ls_wR_factor_ref 0.1204
_reflns_number_gt 2510
_reflns_number_total 2846
_reflns_threshold_expression >2sigma(I)
_cod_data_source_file jo801143s_si_001.cif
_cod_data_source_block lsok02
_cod_database_code 4023886

loop_
_symmetry_equiv_pos_as_xyz
'x, y, z'
'-x+1/2, y+1/2, -z'
'-x, -y, -z'
'x-1/2, -y-1/2, z'

loop_
_atom_site_label
_atom_site_type_symbol
_atom_site_fract_x
_atom_site_fract_y
_atom_site_fract_z
_atom_site_U_iso_or_equiv
_atom_site_adp_type
_atom_site_occupancy
_atom_site_calc_flag
_atom_site_refinement_flags
_atom_site_disorder_group
_atom_site_disorder_assembly
S1 S 0.71647(5) -0.00239(5) 0.32056(6) 0.0546(2) Uani 1 d . . .
S2 S 0.87831(5) 0.13271(6) 0.59758(5) 0.0562(2) Uani 1 d . . .
C1A C 0.44483(18) 0.01464(16) 0.19770(17) 0.0382(4) Uani 1 d . . .
C2A C 0.42286(19) -0.02592(18) 0.31364(18) 0.0399(4) Uani 1 d . . .
C3A C 0.29021(18) -0.08974(18) 0.27744(17) 0.0410(4) Uani 1 d . . .
O1 O 0.58424(18) 0.17990(15) 0.20306(18) 0.0705(5) Uani 1 d . . .
C1 C 0.5754(2) 0.07960(19) 0.23273(18) 0.0452(5) Uani 1 d . . .
C4 C 0.7207(2) 0.1369(2) 0.6050(2) 0.0486(5) Uani 1 d . . .
C8A C 0.3325(2) 0.0959(2) 0.1224(2) 0.0521(5) Uani 1 d . . .
O2 O 0.62848(16) 0.17886(19) 0.52226(17) 0.0726(6) Uani 1 d . . .
C7A C 0.2013(2) 0.0314(2) 0.0855(2) 0.0576(6) Uani 1 d . . .
C9A C 0.4453(2) -0.0943(2) 0.1202(2) 0.0495(5) Uani 1 d . . .
C4A C 0.2905(2) -0.1966(2) 0.1968(2) 0.0534(5) Uani 1 d . . .
C3 C 0.8446(2) 0.1971(2) 0.4482(2) 0.0582(6) Uani 1 d . . .
C10A C 0.1791(2) -0.0070(2) 0.2021(2) 0.0521(5) Uani 1 d . . .
C6A C 0.2024(3) -0.0749(3) 0.0071(2) 0.0693(8) Uani 1 d . . .
C5A C 0.3124(2) -0.1562(2) 0.0818(2) 0.0579(6) Uani 1 d . . .
C2 C 0.8415(2) 0.1090(3) 0.3504(2) 0.0597(6) Uani 1 d . . .
H2C H 0.422(2) 0.041(2) 0.361(2) 0.057(7) Uiso 1 d . . .
H8B H 0.348(3) 0.122(2) 0.049(3) 0.061(7) Uiso 1 d . . .
H2D H 0.494(2) -0.076(2) 0.359(2) 0.048(6) Uiso 1 d . . .
H9A H 0.463(3) -0.074(2) 0.049(3) 0.067(8) Uiso 1 d . . .
H4B H 0.207(3) -0.238(2) 0.177(3) 0.072(8) Uiso 1 d . . .
H4A H 0.357(3) -0.249(3) 0.239(3) 0.071(8) Uiso 1 d . . .
H10A H 0.172(2) 0.056(2) 0.253(2) 0.048(6) Uiso 1 d . . .
H8A H 0.334(2) 0.167(2) 0.171(2) 0.055(7) Uiso 1 d . . .
H10B H 0.102(3) -0.042(2) 0.186(2) 0.056(7) Uiso 1 d . . .
H3B H 0.916(3) 0.251(2) 0.461(3) 0.071(8) Uiso 1 d . . .
H9B H 0.519(3) -0.148(2) 0.170(2) 0.059(7) Uiso 1 d . . .
H3A H 0.758(3) 0.244(2) 0.427(2) 0.068(8) Uiso 1 d . . .
H6B H 0.117(3) -0.116(3) -0.022(3) 0.084(9) Uiso 1 d . . .
H2B H 0.822(3) 0.151(3) 0.269(3) 0.088(10) Uiso 1 d . . .
H5 H 0.314(3) -0.220(3) 0.028(3) 0.080(9) Uiso 1 d . . .
H7 H 0.127(3) 0.086(2) 0.040(3) 0.072(8) Uiso 1 d . . .
H2A H 0.927(4) 0.069(3) 0.377(3) 0.102(12) Uiso 1 d . . .
H6A H 0.219(3) -0.044(3) -0.067(3) 0.081(9) Uiso 1 d . . .

loop_
_atom_site_aniso_label
_atom_site_aniso_U_11
_atom_site_aniso_U_22
_atom_site_aniso_U_33
_atom_site_aniso_U_23
_atom_site_aniso_U_13
_atom_site_aniso_U_12
S1 0.0396(3) 0.0518(3) 0.0663(4) -0.0010(3) 0.0130(3) -0.0022(2)
S2 0.0325(3) 0.0866(5) 0.0466(3) 0.0047(3) 0.0115(2) -0.0070(2)
C1A 0.0372(9) 0.0364(9) 0.0373(9) -0.0005(7) 0.0098(7) -0.0009(7)
C2A 0.0361(10) 0.0427(10) 0.0364(9) 0.0001(8) 0.0086(8) -0.0015(8)
C3A 0.0326(9) 0.0467(10) 0.0405(9) 0.0035(8) 0.0103(7) 0.0003(8)
O1 0.0654(11) 0.0530(10) 0.0793(12) 0.0198(9) 0.0114(9) -0.0157(8)
C1 0.0448(10) 0.0474(11) 0.0408(10) 0.0010(8) 0.0132(8) -0.0066(9)
C4 0.0368(10) 0.0573(12) 0.0493(11) 0.0070(9) 0.0134(9) -0.0001(9)
C8A 0.0485(12) 0.0496(12) 0.0530(12) 0.0147(10) 0.0129(10) 0.0065(10)
O2 0.0438(9) 0.1056(15) 0.0669(11) 0.0404(11) 0.0190(8) 0.0181(9)
C7A 0.0394(11) 0.0721(15) 0.0517(12) 0.0195(11) 0.0060(9) 0.0092(10)
C9A 0.0490(12) 0.0502(12) 0.0536(12) -0.0131(10) 0.0242(10) -0.0084(10)
C4A 0.0460(12) 0.0437(11) 0.0687(14) -0.0052(10) 0.0196(11) -0.0112(10)
C3 0.0496(12) 0.0695(16) 0.0551(13) 0.0012(11) 0.0192(10) -0.0239(12)
C10A 0.0356(11) 0.0623(14) 0.0547(12) 0.0086(11) 0.0126(9) 0.0088(10)
C6A 0.0539(14) 0.105(2) 0.0396(11) -0.0071(13) 0.0065(10) -0.0211(15)
C5A 0.0572(13) 0.0592(13) 0.0587(13) -0.0265(11) 0.0231(11) -0.0192(11)
C2 0.0423(12) 0.0840(18) 0.0549(13) -0.0007(12) 0.0207(10) -0.0147(12)

loop_
_atom_type_symbol
_atom_type_description
_atom_type_scat_dispersion_real
_atom_type_scat_dispersion_imag
_atom_type_scat_source
C C 0.0033 0.0016 'International Tables Vol C Tables 4.2.6.8 and 6.1.1.4'
H H 0 0 'International Tables Vol C Tables 4.2.6.8 and 6.1.1.4'
O O 0.0106 0.006 'International Tables Vol C Tables 4.2.6.8 and 6.1.1.4'
S S 0.1246 0.1234 'International Tables Vol C Tables 4.2.6.8 and 6.1.1.4'

loop_
_geom_angle_atom_site_label_1
_geom_angle_atom_site_label_2
_geom_angle_atom_site_label_3
_geom_angle
_geom_angle_site_symmetry_1
_geom_angle_site_symmetry_3
_geom_angle_publ_flag
C1 S1 C2 100.17(13) . . ?
C4 S2 C3 100.89(11) . . ?
C1 C1A C8A 109.43(17) . . ?
C1 C1A C2A 110.67(15) . . ?
C8A C1A C2A 109.31(17) . . ?
C1 C1A C9A 109.85(17) . . ?
C8A C1A C9A 109.33(18) . . ?
C2A C1A C9A 108.22(17) . . ?
C1A C2A C3A 110.29(15) . . ?
C1A C2A H2C 108.6(15) . . ?
C3A C2A H2C 108.8(15) . . ?
C1A C2A H2D 107.8(14) . . ?
C3A C2A H2D 111.0(14) . . ?
H2C C2A H2D 110(2) . . ?
C4 C3A C10A 114.88(18) 3_656 . ?
C4 C3A C2A 107.87(16) 3_656 . ?
C10A C3A C2A 109.49(18) . . ?
C4 C3A C4A 106.94(18) 3_656 . ?
C10A C3A C4A 108.64(18) . . ?
C2A C3A C4A 108.86(17) . . ?
O1 C1 C1A 123.4(2) . . ?
O1 C1 S1 121.23(17) . . ?
C1A C1 S1 115.34(15) . . ?
O2 C4 C3A 122.48(19) . 3_656 ?
O2 C4 S2 120.96(17) . . ?
C3A C4 S2 116.51(14) 3_656 . ?
C7A C8A C1A 109.91(18) . . ?
C7A C8A H8B 110.7(15) . . ?
C1A C8A H8B 109.0(15) . . ?
C7A C8A H8A 111.9(15) . . ?
C1A C8A H8A 109.4(15) . . ?
H8B C8A H8A 106(2) . . ?
C6A C7A C8A 109.5(2) . . ?
C6A C7A C10A 110.3(2) . . ?
C8A C7A C10A 109.5(2) . . ?
C6A C7A H7 111.7(16) . . ?
C8A C7A H7 109.7(16) . . ?
C10A C7A H7 106.1(16) . . ?
C5A C9A C1A 109.39(18) . . ?
C5A C9A H9A 110.0(17) . . ?
C1A C9A H9A 111.5(16) . . ?
C5A C9A H9B 110.9(15) . . ?
C1A C9A H9B 109.4(15) . . ?
H9A C9A H9B 106(2) . . ?
C5A C4A C3A 109.73(18) . . ?
C5A C4A H4B 112.4(17) . . ?
C3A C4A H4B 108.1(16) . . ?
C5A C4A H4A 108.1(17) . . ?
C3A C4A H4A 111.3(18) . . ?
H4B C4A H4A 107(2) . . ?
C2 C3 S2 113.6(2) . . ?
C2 C3 H3B 109.2(17) . . ?
S2 C3 H3B 104.3(17) . . ?
C2 C3 H3A 113.9(15) . . ?
S2 C3 H3A 105.9(15) . . ?
H3B C3 H3A 110(2) . . ?
C3A C10A C7A 109.16(19) . . ?
C3A C10A H10A 109.8(14) . . ?
C7A C10A H10A 114.7(14) . . ?
C3A C10A H10B 109.5(17) . . ?
C7A C10A H10B 113.1(17) . . ?
H10A C10A H10B 100(2) . . ?
C5A C6A C7A 109.02(19) . . ?
C5A C6A H6B 110.8(18) . . ?
C7A C6A H6B 111.4(18) . . ?
C5A C6A H6A 110.1(18) . . ?
C7A C6A H6A 106.3(18) . . ?
H6B C6A H6A 109(2) . . ?
C6A C5A C4A 109.7(2) . . ?
C6A C5A C9A 110.7(2) . . ?
C4A C5A C9A 109.3(2) . . ?
C6A C5A H5 107.1(18) . . ?
C4A C5A H5 113.0(18) . . ?
C9A C5A H5 107.0(18) . . ?
C3 C2 S1 114.39(16) . . ?
C3 C2 H2B 109.1(19) . . ?
S1 C2 H2B 105.9(18) . . ?
C3 C2 H2A 109(2) . . ?
S1 C2 H2A 107(2) . . ?
H2B C2 H2A 111(3) . . ?

loop_
_geom_bond_atom_site_label_1
_geom_bond_atom_site_label_2
_geom_bond_distance
_geom_bond_site_symmetry_2
_geom_bond_publ_flag
S1 C1 1.772(2) . ?
S1 C2 1.808(3) . ?
S2 C4 1.767(2) . ?
S2 C3 1.802(3) . ?
C1A C1 1.528(3) . ?
C1A C8A 1.531(3) . ?
C1A C2A 1.536(3) . ?
C1A C9A 1.541(3) . ?
C2A C3A 1.540(3) . ?
C2A H2C 0.94(3) . ?
C2A H2D 0.95(2) . ?
C3A C4 1.523(3) 3_656 ?
C3A C10A 1.533(3) . ?
C3A C4A 1.543(3) . ?
O1 C1 1.211(3) . ?
C4 O2 1.207(3) . ?
C4 C3A 1.523(3) 3_656 ?
C8A C7A 1.530(3) . ?
C8A H8B 0.98(3) . ?
C8A H8A 0.99(3) . ?
C7A C6A 1.524(4) . ?
C7A C10A 1.537(3) . ?
C7A H7 1.01(3) . ?
C9A C5A 1.530(3) . ?
C9A H9A 0.96(3) . ?
C9A H9B 1.01(3) . ?
C4A C5A 1.526(4) . ?
C4A H4B 0.98(3) . ?
C4A H4A 0.93(3) . ?
C3 C2 1.515(4) . ?
C3 H3B 0.96(3) . ?
C3 H3A 1.04(3) . ?
C10A H10A 0.96(2) . ?
C10A H10B 0.89(3) . ?
C6A C5A 1.514(4) . ?
C6A H6B 0.99(3) . ?
C6A H6A 1.01(3) . ?
C5A H5 0.96(3) . ?
C2 H2B 1.01(3) . ?
C2 H2A 0.98(4) . ?

loop_
_geom_torsion_atom_site_label_1
_geom_torsion_atom_site_label_2
_geom_torsion_atom_site_label_3
_geom_torsion_atom_site_label_4
_geom_torsion
_geom_torsion_site_symmetry_1
_geom_torsion_site_symmetry_2
_geom_torsion_site_symmetry_3
_geom_torsion_site_symmetry_4
_geom_torsion_publ_flag
C1 C1A C2A C3A 179.20(17) . . . . ?
C8A C1A C2A C3A 58.6(2) . . . . ?
C9A C1A C2A C3A -60.4(2) . . . . ?
C1A C2A C3A C4 175.19(17) . . . 3_656 ?
C1A C2A C3A C10A -59.1(2) . . . . ?
C1A C2A C3A C4A 59.5(2) . . . . ?
C8A C1A C1 O1 -0.3(3) . . . . ?
C2A C1A C1 O1 -120.8(2) . . . . ?
C9A C1A C1 O1 119.7(2) . . . . ?
C8A C1A C1 S1 -179.93(15) . . . . ?
C2A C1A C1 S1 59.6(2) . . . . ?
C9A C1A C1 S1 -59.9(2) . . . . ?
C2 S1 C1 O1 4.8(2) . . . . ?
C2 S1 C1 C1A -175.59(15) . . . . ?
C3 S2 C4 O2 -1.7(3) . . . . ?
C3 S2 C4 C3A -179.22(17) . . . 3_656 ?
C1 C1A C8A C7A 179.39(18) . . . . ?
C2A C1A C8A C7A -59.3(2) . . . . ?
C9A C1A C8A C7A 59.0(2) . . . . ?
C1A C8A C7A C6A -60.5(3) . . . . ?
C1A C8A C7A C10A 60.6(3) . . . . ?
C1 C1A C9A C5A -177.99(18) . . . . ?
C8A C1A C9A C5A -57.9(2) . . . . ?
C2A C1A C9A C5A 61.1(2) . . . . ?
C4 C3A C4A C5A -175.42(18) 3_656 . . . ?
C10A C3A C4A C5A 60.0(2) . . . . ?
C2A C3A C4A C5A -59.1(2) . . . . ?
C4 S2 C3 C2 -105.17(19) . . . . ?
C4 C3A C10A C7A -178.83(19) 3_656 . . . ?
C2A C3A C10A C7A 59.6(2) . . . . ?
C4A C3A C10A C7A -59.1(2) . . . . ?
C6A C7A C10A C3A 60.0(3) . . . . ?
C8A C7A C10A C3A -60.6(3) . . . . ?
C8A C7A C6A C5A 60.4(3) . . . . ?
C10A C7A C6A C5A -60.2(3) . . . . ?
C7A C6A C5A C4A 60.4(3) . . . . ?
C7A C6A C5A C9A -60.3(3) . . . . ?
C3A C4A C5A C6A -61.0(2) . . . . ?
C3A C4A C5A C9A 60.6(3) . . . . ?
C1A C9A C5A C6A 59.2(3) . . . . ?
C1A C9A C5A C4A -61.7(3) . . . . ?
S2 C3 C2 S1 61.3(2) . . . . ?
C1 S1 C2 C3 75.8(2) . . . . ?
